data_1537315
loop_
_publ_author_name
'Floerke, O.W.'

_publ_section_title
;
 Kristallographische und roentgenometrische Untersuchungen im System Ca S
 O4 - Ca S O4 (H2 O)2
;
_journal_name_full
;
Neues Jahrbuch fuer Mineralogie. Abhandlungen (Band-Nr) (1950-)
;
_journal_page_first 189
_journal_page_last 240
_journal_volume 84
_journal_year 1952
_chemical_formula_sum 'Ca O4 S'
_chemical_name_systematic 'Ca S O4'
_space_group_IT_number 180
_symmetry_space_group_name_Hall 'P 62 2 (0 0 4)'
_symmetry_space_group_name_H-M 'P 62 2 2'
_cell_angle_alpha 90
_cell_angle_beta 90
_cell_angle_gamma 120
_cell_formula_units_Z 3
_cell_length_a 6.99
_cell_length_b 6.99
_cell_length_c 6.34
_cell_volume 268.271
_citation_journal_id_ASTM NJMIAK
_cod_data_source_file Floerke_NJMIAK_1952_55.cif
_cod_data_source_block Ca1O4S1
_cod_original_cell_volume 268.2713
_cod_original_sg_symbol_Hall 'P 62 2 (x,y,z+1/3)'
_cod_original_formula_sum 'Ca1 O4 S1'
_cod_database_code 1537315

loop_
_symmetry_equiv_pos_as_xyz
x,y,z
x-y,x,z+1/3
-y,x-y,z+2/3
-x,-y,z
-x+y,-x,z+1/3
y,-x+y,z+2/3
-y,-x,-z+2/3
x-y,-y,-z
x,x-y,-z+1/3
y,x,-z+2/3
-x+y,y,-z
-x,-x+y,-z+1/3

loop_
_atom_site_label
_atom_site_type_symbol
_atom_site_fract_x
_atom_site_fract_y
_atom_site_fract_z
_atom_site_occupancy
_atom_site_U_iso_or_equiv
Ca1 Ca+2 0.5 0 0 1 0.0
S1 S+6 0.5 0 0.5 1 0.0
O1 O-2 0.445 0.145 0.362 1 0.0
